data_7036955
loop_
_publ_author_name
'Chang, Hao-Ching'
'Hsu, Yu-Chen'
'Chen, Chia-Hui'
'Kuo, Ting-Shen'
'Lee, Way-Zen'

_publ_section_title
;
 Thioiminium and thiaphospholanium derived from acetonitrile via
 nickel(ii)-(2-mercaptophenyl)phosphine complexation.
;
_journal_issue 48
_journal_name_full 'Dalton transactions (Cambridge, England : 2003)'
_journal_page_first 20808
_journal_page_last 20811
_journal_paper_doi 10.1039/c5dt03316k
_journal_volume 44
_journal_year 2015
_chemical_formula_moiety 'C22 H21 Cl N O5 P S2'
_chemical_formula_sum 'C22 H21 Cl N O5 P S2'
_chemical_formula_weight 509.94
_chemical_name_systematic
;
 ?
;
_space_group_IT_number 2
_symmetry_cell_setting triclinic
_symmetry_space_group_name_Hall '-P 1'
_symmetry_space_group_name_H-M 'P -1'
_atom_sites_solution_hydrogens geom
_atom_sites_solution_primary direct
_atom_sites_solution_secondary difmap
_audit_creation_method SHELXL-97
_audit_update_record
;
2015-08-26 deposited with the CCDC.
2015-10-28 downloaded from the CCDC.
;
_cell_angle_alpha 109.381(2)
_cell_angle_beta 90.385(2)
_cell_angle_gamma 105.756(2)
_cell_formula_units_Z 2
_cell_length_a 8.6493(3)
_cell_length_b 10.7076(4)
_cell_length_c 13.9856(6)
_cell_measurement_reflns_used 18889
_cell_measurement_temperature 200(2)
_cell_measurement_theta_max 25.682
_cell_measurement_theta_min 2.037
_cell_volume 1169.24(8)
_computing_cell_refinement 'HKL Scalepack (Otwinowski & Minor 1997)'
_computing_data_collection 'Collect (Nonius BV, 1997-2000)'
_computing_data_reduction 'HKL Denzo and Scalepack (Otwinowski & Minor 19'
_computing_molecular_graphics 'Ortep-3 for Windows (Farrugia, 1997)'
_computing_publication_material 'WinGX publication routines (Farrugia, 1999)'
_computing_structure_refinement 'SHELXL-97 (Sheldrick, 1997)'
_computing_structure_solution 'SHELXS-86 (Sheldrick, 1986)'
_diffrn_ambient_temperature 200(2)
_diffrn_detector_area_resol_mean 9
_diffrn_measured_fraction_theta_full 0.996
_diffrn_measured_fraction_theta_max 0.996
_diffrn_measurement_device_type KappaCCD
_diffrn_measurement_method 'CCD rotation images, thick slices'
_diffrn_radiation_monochromator graphite
_diffrn_radiation_source 'fine-focus sealed tube'
_diffrn_radiation_type MoK\a
_diffrn_radiation_wavelength 0.71073
_diffrn_reflns_av_R_equivalents 0.0878
_diffrn_reflns_av_sigmaI/netI 0.0714
_diffrn_reflns_limit_h_max 10
_diffrn_reflns_limit_h_min -10
_diffrn_reflns_limit_k_max 12
_diffrn_reflns_limit_k_min -13
_diffrn_reflns_limit_l_max 17
_diffrn_reflns_limit_l_min -17
_diffrn_reflns_number 17425
_diffrn_reflns_theta_full 25.66
_diffrn_reflns_theta_max 25.66
_diffrn_reflns_theta_min 2.11
_exptl_absorpt_coefficient_mu 0.445
_exptl_absorpt_correction_T_max 1.0682
_exptl_absorpt_correction_T_min 0.7373
_exptl_absorpt_correction_type multi-scan
_exptl_absorpt_process_details
;
 ?
;
_exptl_crystal_colour colorless
_exptl_crystal_density_diffrn 1.448
_exptl_crystal_density_method 'not measured'
_exptl_crystal_description prism
_exptl_crystal_F_000 528
_exptl_crystal_size_max 0.3
_exptl_crystal_size_mid 0.18
_exptl_crystal_size_min 0.05
_refine_diff_density_max 0.810
_refine_diff_density_min -0.503
_refine_diff_density_rms 0.142
_refine_ls_extinction_coef 0.020(4)
_refine_ls_extinction_expression Fc^*^=kFc[1+0.001xFc^2^\l^3^/sin(2\q)]^-1/4^
_refine_ls_extinction_method SHELXL
_refine_ls_goodness_of_fit_ref 1.060
_refine_ls_hydrogen_treatment fixed
_refine_ls_matrix_type full
_refine_ls_number_parameters 290
_refine_ls_number_reflns 4409
_refine_ls_number_restraints 0
_refine_ls_restrained_S_all 1.060
_refine_ls_R_factor_all 0.0998
_refine_ls_R_factor_gt 0.0635
_refine_ls_shift/su_max 0.000
_refine_ls_shift/su_mean 0.000
_refine_ls_structure_factor_coef Fsqd
_refine_ls_weighting_details 'calc w=1/[\s^2^(Fo^2^)+(0.1105P)^2^+0.7984P] where P=(Fo^2^+2Fc^2^)/3'
_refine_ls_weighting_scheme calc
_refine_ls_wR_factor_gt 0.1600
_refine_ls_wR_factor_ref 0.1981
_reflns_number_gt 3105
_reflns_number_total 4409
_reflns_threshold_expression >2sigma(I)
_cod_data_source_file c5dt03316k2.cif
_cod_data_source_block 5509
_cod_depositor_comments 'Adding full bibliography for 7036952--7036956.cif.'
_cod_database_code 7036955

loop_
_symmetry_equiv_pos_as_xyz
'x, y, z'
'-x, -y, -z'

loop_
_atom_site_label
_atom_site_type_symbol
_atom_site_fract_x
_atom_site_fract_y
_atom_site_fract_z
_atom_site_U_iso_or_equiv
_atom_site_adp_type
_atom_site_occupancy
_atom_site_symmetry_multiplicity
_atom_site_calc_flag
_atom_site_refinement_flags
Cl1 Cl 0.88678(13) 0.28541(11) 0.19892(9) 0.0429(4) Uani 1 1 d .
S1 S 0.53957(16) 0.51124(12) 0.20266(10) 0.0477(4) Uani 1 1 d .
H1 H 0.6664 0.4836 0.1787 0.057 Uiso 1 1 d R
S2 S 0.10102(13) 0.77520(13) 0.20795(10) 0.0418(4) Uani 1 1 d .
P1 P 0.45223(12) 0.80299(10) 0.22986(8) 0.0253(3) Uani 1 1 d .
O1 O 0.2805(4) 0.7990(3) 0.4110(2) 0.0371(7) Uani 1 1 d .
O2 O 0.8357(5) 0.3433(5) 0.2949(3) 0.0783(13) Uani 1 1 d .
O3 O 0.8052(5) 0.1462(4) 0.1518(4) 0.0952(17) Uani 1 1 d .
O4 O 1.0578(4) 0.3110(3) 0.2055(3) 0.0495(9) Uani 1 1 d .
O5 O 0.8471(5) 0.3621(6) 0.1381(4) 0.0967(17) Uani 1 1 d .
N1' N 0.2209(4) 0.6036(4) 0.2744(3) 0.0327(8) Uani 1 1 d .
H1' H 0.1953 0.5046 0.2490 0.039 Uiso 1 1 d R
C1 C 0.5875(5) 0.7865(4) 0.3208(3) 0.0276(9) Uani 1 1 d .
C2 C 0.6371(5) 0.6661(4) 0.3045(3) 0.0330(10) Uani 1 1 d .
C3 C 0.7606(5) 0.6697(5) 0.3707(3) 0.0375(11) Uani 1 1 d .
H3 H 0.7936 0.5879 0.3598 0.045 Uiso 1 1 d R
C4 C 0.8326(6) 0.7887(5) 0.4510(3) 0.0395(11) Uani 1 1 d .
H4 H 0.9211 0.7900 0.4935 0.047 Uiso 1 1 d R
C5 C 0.7804(5) 0.9047(5) 0.4705(3) 0.0361(10) Uani 1 1 d .
H5 H 0.8311 0.9854 0.5285 0.043 Uiso 1 1 d R
C6 C 0.6588(5) 0.9039(4) 0.4069(3) 0.0295(9) Uani 1 1 d .
H6 H 0.6209 0.9840 0.4213 0.035 Uiso 1 1 d R
C7 C 0.5528(5) 0.8015(4) 0.1173(3) 0.0278(9) Uani 1 1 d .
C8 C 0.7085(5) 0.7899(4) 0.1108(3) 0.0333(10) Uani 1 1 d .
H8 H 0.7591 0.7710 0.1636 0.040 Uiso 1 1 d R
C9 C 0.7893(6) 0.8048(5) 0.0297(3) 0.0393(11) Uani 1 1 d .
H9 H 0.8978 0.7983 0.0259 0.047 Uiso 1 1 d R
C10 C 0.7156(6) 0.8299(5) -0.0477(3) 0.0397(11) Uani 1 1 d .
H10 H 0.7708 0.8390 -0.1054 0.048 Uiso 1 1 d R
C11 C 0.5595(6) 0.8408(5) -0.0421(3) 0.0369(10) Uani 1 1 d .
H11 H 0.5084 0.8581 -0.0956 0.044 Uiso 1 1 d R
C12 C 0.4781(5) 0.8280(4) 0.0403(3) 0.0327(10) Uani 1 1 d .
H12 H 0.3704 0.8365 0.0448 0.039 Uiso 1 1 d R
C13 C 0.3999(5) 0.9615(4) 0.2709(3) 0.0294(9) Uani 1 1 d .
C14 C 0.5097(6) 1.0941(4) 0.3031(3) 0.0341(10) Uani 1 1 d .
H14 H 0.6232 1.1041 0.3115 0.041 Uiso 1 1 d R
C15 C 0.4522(6) 1.2078(5) 0.3232(3) 0.0418(11) Uani 1 1 d .
H15 H 0.5266 1.2993 0.3471 0.050 Uiso 1 1 d R
C16 C 0.2868(7) 1.1891(5) 0.3093(4) 0.0453(12) Uani 1 1 d .
H16 H 0.2507 1.2700 0.3239 0.054 Uiso 1 1 d R
C17 C 0.1771(6) 1.0581(5) 0.2745(3) 0.0428(12) Uani 1 1 d .
H17 H 0.0633 1.0448 0.2631 0.051 Uiso 1 1 d R
C18 C 0.2345(5) 0.9430(5) 0.2559(3) 0.0323(10) Uani 1 1 d .
C19 C 0.2455(5) 0.6730(4) 0.2009(3) 0.0312(10) Uani 1 1 d .
C20 C 0.2142(6) 0.5649(5) 0.0938(3) 0.0384(11) Uani 1 1 d .
H20A H 0.1073 0.5025 0.0841 0.046 Uiso 1 1 d R
H20B H 0.2920 0.5141 0.0858 0.046 Uiso 1 1 d R
H20C H 0.2241 0.6100 0.0442 0.046 Uiso 1 1 d R
C21 C 0.2346(5) 0.6721(4) 0.3771(3) 0.0329(10) Uani 1 1 d .
C22 C 0.1963(7) 0.5838(5) 0.4417(4) 0.0483(13) Uani 1 1 d .
H22A H 0.1621 0.4882 0.3986 0.058 Uiso 1 1 d R
H22B H 0.1113 0.6051 0.4821 0.058 Uiso 1 1 d R
H22C H 0.2909 0.6007 0.4859 0.058 Uiso 1 1 d R

loop_
_atom_site_aniso_label
_atom_site_aniso_U_11
_atom_site_aniso_U_22
_atom_site_aniso_U_33
_atom_site_aniso_U_23
_atom_site_aniso_U_13
_atom_site_aniso_U_12
Cl1 0.0309(6) 0.0382(6) 0.0494(7) 0.0072(5) 0.0051(5) 0.0038(5)
S1 0.0581(8) 0.0319(6) 0.0490(8) 0.0042(5) -0.0093(6) 0.0191(6)
S2 0.0256(6) 0.0492(7) 0.0541(8) 0.0221(6) -0.0006(5) 0.0110(5)
P1 0.0241(5) 0.0262(6) 0.0261(6) 0.0097(4) 0.0018(4) 0.0076(4)
O1 0.0409(17) 0.0339(18) 0.0340(17) 0.0097(14) 0.0045(13) 0.0093(14)
O2 0.069(3) 0.085(3) 0.063(3) 0.005(2) 0.027(2) 0.019(2)
O3 0.068(3) 0.045(2) 0.119(4) -0.015(2) 0.021(3) -0.015(2)
O4 0.0308(17) 0.0448(19) 0.075(3) 0.0213(18) 0.0033(16) 0.0132(14)
O5 0.062(3) 0.151(5) 0.115(4) 0.089(4) 0.001(3) 0.036(3)
N1' 0.036(2) 0.0312(19) 0.031(2) 0.0138(16) 0.0024(15) 0.0053(15)
C1 0.024(2) 0.032(2) 0.029(2) 0.0131(18) 0.0037(16) 0.0091(17)
C2 0.038(2) 0.029(2) 0.034(2) 0.0118(18) 0.0030(19) 0.0121(18)
C3 0.040(3) 0.042(3) 0.038(3) 0.015(2) 0.004(2) 0.022(2)
C4 0.041(3) 0.052(3) 0.034(3) 0.018(2) -0.001(2) 0.024(2)
C5 0.036(2) 0.043(3) 0.026(2) 0.0100(19) -0.0028(18) 0.009(2)
C6 0.034(2) 0.031(2) 0.027(2) 0.0134(18) 0.0073(18) 0.0122(18)
C7 0.030(2) 0.025(2) 0.029(2) 0.0114(17) 0.0028(17) 0.0065(16)
C8 0.032(2) 0.039(2) 0.032(2) 0.0137(19) 0.0044(18) 0.0136(19)
C9 0.036(3) 0.049(3) 0.037(3) 0.015(2) 0.012(2) 0.019(2)
C10 0.049(3) 0.041(3) 0.033(2) 0.013(2) 0.012(2) 0.017(2)
C11 0.046(3) 0.038(2) 0.028(2) 0.0129(19) 0.0025(19) 0.013(2)
C12 0.034(2) 0.033(2) 0.033(2) 0.0124(19) 0.0020(18) 0.0113(18)
C13 0.032(2) 0.033(2) 0.029(2) 0.0142(18) 0.0050(17) 0.0143(18)
C14 0.039(2) 0.034(2) 0.033(2) 0.0153(19) 0.0056(19) 0.0116(19)
C15 0.062(3) 0.033(2) 0.036(3) 0.015(2) 0.005(2) 0.017(2)
C16 0.072(4) 0.043(3) 0.037(3) 0.020(2) 0.011(2) 0.034(3)
C17 0.051(3) 0.057(3) 0.038(3) 0.024(2) 0.011(2) 0.035(3)
C18 0.034(2) 0.042(2) 0.028(2) 0.0168(19) 0.0058(18) 0.0178(19)
C19 0.028(2) 0.033(2) 0.029(2) 0.0115(18) -0.0020(17) 0.0026(17)
C20 0.040(3) 0.039(3) 0.029(2) 0.0123(19) -0.0012(19) 0.001(2)
C21 0.031(2) 0.035(2) 0.030(2) 0.0110(19) 0.0042(18) 0.0070(18)
C22 0.060(3) 0.044(3) 0.038(3) 0.022(2) 0.004(2) 0.000(2)

loop_
_atom_type_symbol
_atom_type_description
_atom_type_scat_dispersion_real
_atom_type_scat_dispersion_imag
_atom_type_scat_source
C C 0.0033 0.0016 'International Tables Vol C Tables 4.2.6.8 and 6.1.1.4'
H H 0.0000 0.0000 'International Tables Vol C Tables 4.2.6.8 and 6.1.1.4'
P P 0.1023 0.0942 'International Tables Vol C Tables 4.2.6.8 and 6.1.1.4'
S S 0.1246 0.1234 'International Tables Vol C Tables 4.2.6.8 and 6.1.1.4'
Cl Cl 0.1484 0.1585 'International Tables Vol C Tables 4.2.6.8 and 6.1.1.4'
N N 0.0061 0.0033 'International Tables Vol C Tables 4.2.6.8 and 6.1.1.4'
O O 0.0106 0.0060 'International Tables Vol C Tables 4.2.6.8 and 6.1.1.4'

loop_
_geom_angle_atom_site_label_1
_geom_angle_atom_site_label_2
_geom_angle_atom_site_label_3
_geom_angle
O3 Cl1 O2 112.7(3)
O3 Cl1 O4 112.3(3)
O2 Cl1 O4 111.3(2)
O3 Cl1 O5 108.7(4)
O2 Cl1 O5 104.5(3)
O4 Cl1 O5 106.9(2)
C2 S1 H1 94.0
C18 S2 C19 99.88(19)
C13 P1 C7 105.24(19)
C13 P1 C1 114.63(19)
C7 P1 C1 108.19(19)
C13 P1 C19 100.82(19)
C7 P1 C19 112.86(18)
C1 P1 C19 114.69(18)
C21 N1' C19 123.2(4)
C21 N1' H1' 119.3
C19 N1' H1' 117.5
C6 C1 C2 118.6(4)
C6 C1 P1 117.9(3)
C2 C1 P1 123.2(3)
C3 C2 C1 119.3(4)
C3 C2 S1 120.4(3)
C1 C2 S1 120.3(3)
C4 C3 C2 120.1(4)
C4 C3 H3 120.6
C2 C3 H3 119.2
C3 C4 C5 121.1(4)
C3 C4 H4 118.6
C5 C4 H4 120.3
C6 C5 C4 119.9(4)
C6 C5 H5 121.0
C4 C5 H5 119.1
C5 C6 C1 120.8(4)
C5 C6 H6 119.9
C1 C6 H6 119.3
C8 C7 C12 119.7(4)
C8 C7 P1 121.4(3)
C12 C7 P1 118.5(3)
C9 C8 C7 120.4(4)
C9 C8 H8 120.2
C7 C8 H8 119.4
C8 C9 C10 120.3(4)
C8 C9 H9 120.3
C10 C9 H9 119.4
C11 C10 C9 119.7(4)
C11 C10 H10 119.5
C9 C10 H10 120.9
C12 C11 C10 120.3(4)
C12 C11 H11 120.0
C10 C11 H11 119.7
C11 C12 C7 119.7(4)
C11 C12 H12 120.5
C7 C12 H12 119.8
C18 C13 C14 120.8(4)
C18 C13 P1 113.3(3)
C14 C13 P1 125.4(3)
C15 C14 C13 119.3(4)
C15 C14 H14 121.5
C13 C14 H14 119.2
C14 C15 C16 119.8(4)
C14 C15 H15 119.8
C16 C15 H15 120.4
C17 C16 C15 121.5(4)
C17 C16 H16 120.7
C15 C16 H16 117.8
C16 C17 C18 118.9(4)
C16 C17 H17 121.6
C18 C17 H17 119.5
C13 C18 C17 119.8(4)
C13 C18 S2 119.7(3)
C17 C18 S2 120.5(4)
N1' C19 C20 109.0(3)
N1' C19 S2 111.4(3)
C20 C19 S2 106.8(3)
N1' C19 P1 110.3(3)
C20 C19 P1 114.0(3)
S2 C19 P1 105.3(2)
C19 C20 H20A 109.7
C19 C20 H20B 109.1
H20A C20 H20B 109.5
C19 C20 H20C 109.6
H20A C20 H20C 109.5
H20B C20 H20C 109.5
O1 C21 N1' 119.8(4)
O1 C21 C22 124.1(4)
N1' C21 C22 116.1(4)
C21 C22 H22A 109.2
C21 C22 H22B 109.8
H22A C22 H22B 109.4
C21 C22 H22C 109.5
H22A C22 H22C 109.4
H22B C22 H22C 109.4

loop_
_geom_bond_atom_site_label_1
_geom_bond_atom_site_label_2
_geom_bond_distance
Cl1 O3 1.387(4)
Cl1 O2 1.409(4)
Cl1 O4 1.426(3)
Cl1 O5 1.459(5)
S1 C2 1.774(4)
S1 H1 1.2321
S2 C18 1.753(5)
S2 C19 1.855(4)
P1 C13 1.786(4)
P1 C7 1.801(4)
P1 C1 1.804(4)
P1 C19 1.888(4)
O1 C21 1.227(5)
N1' C21 1.366(5)
N1' C19 1.441(5)
N1' H1' 0.9594
C1 C6 1.406(6)
C1 C2 1.416(6)
C2 C3 1.393(6)
C3 C4 1.373(6)
C3 H3 0.9590
C4 C5 1.379(6)
C4 H4 0.9602
C5 C6 1.369(6)
C5 H5 0.9598
C6 H6 0.9602
C7 C8 1.387(6)
C7 C12 1.396(6)
C8 C9 1.368(6)
C8 H8 0.9595
C9 C10 1.388(6)
C9 H9 0.9602
C10 C11 1.387(7)
C10 H10 0.9595
C11 C12 1.381(6)
C11 H11 0.9600
C12 H12 0.9607
C13 C18 1.394(6)
C13 C14 1.399(6)
C14 C15 1.383(6)
C14 H14 0.9602
C15 C16 1.392(7)
C15 H15 0.9608
C16 C17 1.386(7)
C16 H16 0.9592
C17 C18 1.399(6)
C17 H17 0.9597
C19 C20 1.527(6)
C20 H20A 0.9604
C20 H20B 0.9595
C20 H20C 0.9604
C21 C22 1.489(6)
C22 H22A 0.9604
C22 H22B 0.9607
C22 H22C 0.9607
